data_7208725
loop_
_publ_author_name
'Kounavi, Konstantina A.'
'Moushi, Eleni E.'
'Manos, Manolis J.'
'Papatriantafyllopoulou, Constantina'
'Tasiopoulos, Anastasios J.'
'Nastopoulos, Vassilios'

_publ_section_title
;
 Supramolecular patterns of cationic and neutral Ni(ii) complexes from the
 interplay of hydrogen-bonding, stacking interactions and
 metal-coordination motifs
;
_journal_issue 20
_journal_name_full CrystEngComm
_journal_page_first 6492
_journal_paper_doi 10.1039/c2ce25704a
_journal_volume 14
_journal_year 2012
_chemical_formula_moiety 'C64 H56 N8 Ni, 2(Cl O4), C3 H6 O'
_chemical_formula_sum 'C67 H62 Cl2 N8 Ni O9'
_chemical_formula_weight 1252.86
_space_group_IT_number 33
_symmetry_cell_setting orthorhombic
_symmetry_space_group_name_Hall 'P 2c -2n'
_symmetry_space_group_name_H-M 'P n a 21'
_atom_sites_solution_hydrogens geom
_atom_sites_solution_primary direct
_atom_sites_solution_secondary difmap
_audit_creation_method SHELXL-97
_cell_angle_alpha 90.00
_cell_angle_beta 90.00
_cell_angle_gamma 90.00
_cell_formula_units_Z 4
_cell_length_a 23.7034(5)
_cell_length_b 11.7726(3)
_cell_length_c 22.0772(7)
_cell_measurement_reflns_used 5757
_cell_measurement_temperature 100(2)
_cell_measurement_theta_max 71.8560
_cell_measurement_theta_min 3.7265
_cell_volume 6160.7(3)
_computing_cell_refinement 'CrysAlis RED (Oxford Diffraction, 2010)'
_computing_data_collection 'CrysAlis CCD (Oxford Diffraction, 2010)'
_computing_data_reduction 'CrysAlis RED (Oxford Diffraction, 2010)'
_computing_molecular_graphics
;ORTEP-3 for Windows (Farrugia, 1997); PLATON (Spek, 1990);
MERCURY (Bruno et al. 2002)
;
_computing_publication_material 'WINGX (Farrugia, 1999)'
_computing_structure_refinement 'SHELXL-97 (Sheldrick, 1997)'
_computing_structure_solution 'SIR92 (Altomare et al., 1994)'
_diffrn_ambient_temperature 100(2)
_diffrn_detector_area_resol_mean 10.4223
_diffrn_measured_fraction_theta_full 0.995
_diffrn_measured_fraction_theta_max 0.995
_diffrn_measurement_device_type 'Oxford Diffraction SuperNova with Atlas detector'
_diffrn_measurement_method '\w scans'
_diffrn_radiation_monochromator mirror
_diffrn_radiation_source 'SuperNova (Cu) X-ray Source'
_diffrn_radiation_type CuK\a
_diffrn_radiation_wavelength 1.54184
_diffrn_reflns_av_R_equivalents 0.0834
_diffrn_reflns_av_sigmaI/netI 0.0611
_diffrn_reflns_limit_h_max 28
_diffrn_reflns_limit_h_min -15
_diffrn_reflns_limit_k_max 14
_diffrn_reflns_limit_k_min -12
_diffrn_reflns_limit_l_max 26
_diffrn_reflns_limit_l_min -24
_diffrn_reflns_number 14444
_diffrn_reflns_theta_full 69.99
_diffrn_reflns_theta_max 69.99
_diffrn_reflns_theta_min 3.73
_exptl_absorpt_coefficient_mu 1.781
_exptl_absorpt_correction_T_max 1.0000
_exptl_absorpt_correction_T_min 0.9097
_exptl_absorpt_correction_type multi-scan
_exptl_absorpt_process_details
;
CrysAlisPro, Oxford Diffraction Ltd.,
Version 1.171.33.66 (release 28-04-2010 CrysAlis171 .NET)
(compiled Apr 28 2010,14:27:37)
Empirical absorption correction using spherical harmonics,
implemented in SCALE3 ABSPACK scaling algorithm.
;
_exptl_crystal_colour yellow
_exptl_crystal_density_diffrn 1.351
_exptl_crystal_density_method 'not measured'
_exptl_crystal_description prism
_exptl_crystal_F_000 2616
_exptl_crystal_size_max 0.14
_exptl_crystal_size_mid 0.13
_exptl_crystal_size_min 0.10
_refine_diff_density_max 0.557
_refine_diff_density_min -0.553
_refine_diff_density_rms 0.091
_refine_ls_abs_structure_details 'Flack H D (1983), Acta Cryst. A39, 876-881, 2886 Friedel pairs'
_refine_ls_abs_structure_Flack 0.51(2)
_refine_ls_extinction_method none
_refine_ls_goodness_of_fit_ref 1.024
_refine_ls_hydrogen_treatment constr
_refine_ls_matrix_type full
_refine_ls_number_parameters 746
_refine_ls_number_reflns 8850
_refine_ls_number_restraints 55
_refine_ls_restrained_S_all 1.056
_refine_ls_R_factor_all 0.0624
_refine_ls_R_factor_gt 0.0573
_refine_ls_shift/su_max 0.001
_refine_ls_shift/su_mean 0.000
_refine_ls_structure_factor_coef Fsqd
_refine_ls_weighting_details 'calc w=1/[\s^2^(Fo^2^)+(0.1191P)^2^+0.8104P] where P=(Fo^2^+2Fc^2^)/3'
_refine_ls_weighting_scheme calc
_refine_ls_wR_factor_gt 0.1542
_refine_ls_wR_factor_ref 0.1606
_reflns_number_gt 8076
_reflns_number_total 8850
_reflns_threshold_expression >2\s(I)
_cod_data_source_file c2ce25704a.txt
_cod_data_source_block 5-NiL4_{ClO4}2_Me2CO
_cod_depositor_comments
;
The following automatic conversions were performed:

'_symmetry_cell_setting' value 'Orthorhombic' changed to
'orthorhombic' according to
/home/saulius/struct/CIF-dictionaries/cif_core.dic dictionary named
'cif_core.dic' version 2.4.2 from 2011-04-26.

Automatic conversion script
Id: cif_fix_values 1891 2012-01-12 08:04:46Z andrius 
;
_cod_original_cell_volume 6160.6(3)
_cod_database_code 7208725

loop_
_symmetry_equiv_pos_as_xyz
'x, y, z'
'-x, -y, z+1/2'
'-x+1/2, y+1/2, z+1/2'
'x+1/2, -y+1/2, z'

loop_
_atom_site_label
_atom_site_type_symbol
_atom_site_fract_x
_atom_site_fract_y
_atom_site_fract_z
_atom_site_U_iso_or_equiv
_atom_site_adp_type
_atom_site_occupancy
_atom_site_symmetry_multiplicity
_atom_site_calc_flag
_atom_site_refinement_flags
Ni Ni 0.254247(19) 0.00489(4) 0.20648(4) 0.01722(16) Uani 1 1 d .
N1A N 0.15680(12) -0.1278(2) 0.07805(14) 0.0199(6) Uani 1 1 d .
C2A C 0.20571(13) -0.1024(3) 0.10402(17) 0.0214(7) Uani 1 1 d .
H2A H 0.2398 -0.1376 0.0950 0.026 Uiso 1 1 calc R
N3A N 0.19960(11) -0.0196(3) 0.14482(14) 0.0187(6) Uani 1 1 d .
C4A C 0.14262(14) 0.0082(3) 0.14523(18) 0.0202(7) Uani 1 1 d .
C5A C 0.11534(13) -0.0576(3) 0.10365(16) 0.0195(7) Uani 1 1 d .
C6A C 0.14864(15) -0.2143(3) 0.03057(18) 0.0276(8) Uani 1 1 d .
H6A1 H 0.1579 -0.1823 -0.0082 0.041 Uiso 1 1 calc R
H6A2 H 0.1100 -0.2386 0.0305 0.041 Uiso 1 1 calc R
H6A3 H 0.1727 -0.2781 0.0385 0.041 Uiso 1 1 calc R
C7A C 0.12022(14) 0.0996(3) 0.18384(17) 0.0217(7) Uani 1 1 d .
C8A C 0.14874(15) 0.2024(3) 0.18894(18) 0.0271(8) Uani 1 1 d .
H8A H 0.1812 0.2147 0.1661 0.032 Uiso 1 1 calc R
C9A C 0.12945(18) 0.2874(4) 0.2277(2) 0.0363(9) Uani 1 1 d .
H9A H 0.1488 0.3559 0.2305 0.044 Uiso 1 1 calc R
C10A C 0.08136(18) 0.2694(4) 0.2619(2) 0.0390(10) Uani 1 1 d .
H10A H 0.0690 0.3253 0.2885 0.047 Uiso 1 1 calc R
C11A C 0.05132(16) 0.1678(4) 0.2567(2) 0.0344(9) Uani 1 1 d .
H11A H 0.0186 0.1567 0.2792 0.041 Uiso 1 1 calc R
C12A C 0.07076(15) 0.0832(3) 0.21775(18) 0.0277(8) Uani 1 1 d .
H12A H 0.0508 0.0154 0.2142 0.033 Uiso 1 1 calc R
C13A C 0.05521(13) -0.0624(3) 0.08547(17) 0.0200(7) Uani 1 1 d .
C14A C 0.03118(15) 0.0299(3) 0.05441(19) 0.0265(8) Uani 1 1 d .
H14A H 0.0537 0.0906 0.0425 0.032 Uiso 1 1 calc R
C15A C -0.02636(16) 0.0304(4) 0.0415(2) 0.0325(9) Uani 1 1 d .
H15A H -0.0424 0.0926 0.0220 0.039 Uiso 1 1 calc R
C16A C -0.05950(14) -0.0608(3) 0.05735(19) 0.0280(8) Uani 1 1 d .
H16A H -0.0977 -0.0606 0.0478 0.034 Uiso 1 1 calc R
C17A C -0.03622(15) -0.1534(4) 0.08753(19) 0.0306(8) Uani 1 1 d .
H17A H -0.0588 -0.2147 0.0983 0.037 Uiso 1 1 calc R
C18A C 0.02082(15) -0.1537(3) 0.10150(19) 0.0284(8) Uani 1 1 d .
H18A H 0.0363 -0.2155 0.1218 0.034 Uiso 1 1 calc R
N1B N 0.35443(11) 0.1470(3) 0.08213(15) 0.0230(6) Uani 1 1 d .
C2B C 0.30450(14) 0.1216(3) 0.10802(17) 0.0224(7) Uani 1 1 d .
H2B H 0.2707 0.1583 0.0995 0.027 Uiso 1 1 calc R
N3B N 0.31020(12) 0.0368(3) 0.14750(14) 0.0210(6) Uani 1 1 d .
C4B C 0.36700(14) 0.0056(3) 0.14626(17) 0.0205(7) Uani 1 1 d .
C5B C 0.39411(14) 0.0743(3) 0.10524(17) 0.0215(7) Uani 1 1 d .
C6B C 0.36266(15) 0.2362(3) 0.03617(19) 0.0276(8) Uani 1 1 d .
H6B1 H 0.3513 0.2081 -0.0028 0.041 Uiso 1 1 calc R
H6B2 H 0.4018 0.2573 0.0348 0.041 Uiso 1 1 calc R
H6B3 H 0.3403 0.3014 0.0465 0.041 Uiso 1 1 calc R
C7B C 0.39059(14) -0.0864(3) 0.18377(17) 0.0237(7) Uani 1 1 d .
C8B C 0.36316(15) -0.1914(3) 0.18754(18) 0.0267(7) Uani 1 1 d .
H8B H 0.3309 -0.2044 0.1645 0.032 Uiso 1 1 calc R
C9B C 0.38351(18) -0.2762(4) 0.2252(2) 0.0353(9) Uani 1 1 d .
H9B H 0.3648 -0.3455 0.2277 0.042 Uiso 1 1 calc R
C10B C 0.43219(18) -0.2572(4) 0.25933(19) 0.0373(10) Uani 1 1 d .
H10B H 0.4456 -0.3135 0.2852 0.045 Uiso 1 1 calc R
C11B C 0.46042(16) -0.1554(4) 0.2548(2) 0.0360(9) Uani 1 1 d .
H11B H 0.4934 -0.1438 0.2767 0.043 Uiso 1 1 calc R
C12B C 0.43966(15) -0.0692(3) 0.21723(18) 0.0281(8) Uani 1 1 d .
H12B H 0.4587 -0.0003 0.2146 0.034 Uiso 1 1 calc R
C13B C 0.45415(13) 0.0718(3) 0.08572(17) 0.0224(7) Uani 1 1 d .
C14B C 0.47515(15) -0.0263(3) 0.05702(19) 0.0267(8) Uani 1 1 d .
H14B H 0.4511 -0.0864 0.0479 0.032 Uiso 1 1 calc R
C15B C 0.53246(16) -0.0324(3) 0.0425(2) 0.0300(8) Uani 1 1 d .
H15B H 0.5467 -0.0975 0.0241 0.036 Uiso 1 1 calc R
C16B C 0.56805(15) 0.0570(4) 0.05505(18) 0.0289(8) Uani 1 1 d .
H16B H 0.6060 0.0523 0.0447 0.035 Uiso 1 1 calc R
C17B C 0.54794(16) 0.1532(4) 0.0828(2) 0.0321(8) Uani 1 1 d .
H17B H 0.5723 0.2127 0.0918 0.039 Uiso 1 1 calc R
C18B C 0.49006(15) 0.1617(3) 0.0979(2) 0.0308(8) Uani 1 1 d .
H18B H 0.4762 0.2274 0.1159 0.037 Uiso 1 1 calc R
N1C N 0.35991(13) -0.0119(3) 0.34786(15) 0.0237(6) Uani 1 1 d .
C2C C 0.31820(13) -0.0469(3) 0.31121(18) 0.0213(7) Uani 1 1 d .
H2C H 0.2996 -0.1162 0.3146 0.026 Uiso 1 1 calc R
N3C N 0.30721(12) 0.0319(3) 0.26918(15) 0.0205(6) Uani 1 1 d .
C4C C 0.34415(14) 0.1213(3) 0.27924(18) 0.0233(7) Uani 1 1 d .
C5C C 0.37715(15) 0.0946(3) 0.32879(17) 0.0262(8) Uani 1 1 d .
C6C C 0.38135(17) -0.0782(4) 0.3993(2) 0.0365(9) Uani 1 1 d .
H6C1 H 0.3523 -0.1282 0.4137 0.055 Uiso 1 1 calc R
H6C2 H 0.3924 -0.0276 0.4313 0.055 Uiso 1 1 calc R
H6C3 H 0.4133 -0.1222 0.3866 0.055 Uiso 1 1 calc R
C7C C 0.34447(15) 0.2253(3) 0.24315(18) 0.0256(7) Uani 1 1 d .
C8C C 0.29392(15) 0.2799(3) 0.2293(2) 0.0332(9) Uani 1 1 d .
H8C H 0.2601 0.2507 0.2439 0.040 Uiso 1 1 calc R
C9C C 0.29364(17) 0.3769(3) 0.1941(2) 0.0364(10) Uani 1 1 d .
H9C H 0.2596 0.4118 0.1844 0.044 Uiso 1 1 calc R
C10C C 0.34438(18) 0.4227(3) 0.1731(2) 0.0340(9) Uani 1 1 d .
H10C H 0.3440 0.4872 0.1487 0.041 Uiso 1 1 calc R
C11C C 0.39470(17) 0.3725(3) 0.1882(2) 0.0319(8) Uani 1 1 d .
H11C H 0.4285 0.4044 0.1754 0.038 Uiso 1 1 calc R
C12C C 0.39493(15) 0.2736(3) 0.22295(17) 0.0263(7) Uani 1 1 d .
H12C H 0.4291 0.2394 0.2328 0.032 Uiso 1 1 calc R
C13C C 0.41987(17) 0.1641(5) 0.36078(19) 0.0371(10) Uani 1 1 d .
C14C C 0.4051(2) 0.2770(5) 0.3760(2) 0.0481(12) Uani 1 1 d U
H14C H 0.3702 0.3062 0.3649 0.058 Uiso 1 1 calc R
C15C C 0.4436(2) 0.3443(6) 0.4077(3) 0.0599(16) Uani 1 1 d U
H15C H 0.4348 0.4191 0.4174 0.072 Uiso 1 1 calc R
C16C C 0.4949(3) 0.2978(7) 0.4243(2) 0.071(2) Uani 1 1 d U
H16C H 0.5198 0.3420 0.4467 0.085 Uiso 1 1 calc R
C17C C 0.5105(2) 0.1885(7) 0.4090(3) 0.0649(17) Uani 1 1 d U
H17C H 0.5457 0.1608 0.4203 0.078 Uiso 1 1 calc R
C18C C 0.4722(2) 0.1181(6) 0.3758(2) 0.0504(13) Uani 1 1 d U
H18C H 0.4819 0.0445 0.3646 0.060 Uiso 1 1 calc R
N1D N 0.15033(13) -0.0024(3) 0.34933(16) 0.0258(7) Uani 1 1 d .
C2D C 0.18974(14) 0.0397(3) 0.31304(17) 0.0216(7) Uani 1 1 d .
H2D H 0.2074 0.1094 0.3187 0.026 Uiso 1 1 calc R
N3D N 0.20060(12) -0.0311(3) 0.26743(15) 0.0214(6) Uani 1 1 d .
C4D C 0.16586(13) -0.1255(3) 0.27610(17) 0.0212(7) Uani 1 1 d .
C5D C 0.13415(14) -0.1076(3) 0.32702(17) 0.0247(7) Uani 1 1 d .
C6D C 0.13238(18) 0.0522(4) 0.4057(2) 0.0396(10) Uani 1 1 d .
H6D1 H 0.1610 0.1044 0.4189 0.059 Uiso 1 1 calc R
H6D2 H 0.1266 -0.0045 0.4363 0.059 Uiso 1 1 calc R
H6D3 H 0.0978 0.0927 0.3989 0.059 Uiso 1 1 calc R
C7D C 0.16550(14) -0.2250(3) 0.23564(17) 0.0224(7) Uani 1 1 d .
C8D C 0.21630(14) -0.2688(3) 0.2137(2) 0.0275(8) Uani 1 1 d .
H8D H 0.2502 -0.2343 0.2244 0.033 Uiso 1 1 calc R
C9D C 0.21686(17) -0.3630(3) 0.1761(2) 0.0348(9) Uani 1 1 d .
H9D H 0.2509 -0.3915 0.1617 0.042 Uiso 1 1 calc R
C10D C 0.16564(19) -0.4151(3) 0.1599(2) 0.0332(9) Uani 1 1 d .
H10D H 0.1655 -0.4775 0.1340 0.040 Uiso 1 1 calc R
C11D C 0.11543(16) -0.3731(3) 0.1827(2) 0.0291(8) Uani 1 1 d .
H11D H 0.0816 -0.4089 0.1731 0.035 Uiso 1 1 calc R
C12D C 0.11519(15) -0.2778(3) 0.21979(17) 0.0262(7) Uani 1 1 d .
H12D H 0.0811 -0.2491 0.2341 0.031 Uiso 1 1 calc R
C13D C 0.09407(17) -0.1830(4) 0.35928(19) 0.0356(10) Uani 1 1 d .
C14D C 0.1100(2) -0.2960(5) 0.3709(2) 0.0461(12) Uani 1 1 d .
H14D H 0.1445 -0.3226 0.3568 0.055 Uiso 1 1 calc R
C15D C 0.0747(3) -0.3686(6) 0.4032(3) 0.0628(16) Uani 1 1 d U
H15D H 0.0857 -0.4429 0.4114 0.075 Uiso 1 1 calc R
C16D C 0.0227(3) -0.3284(7) 0.4230(3) 0.0679(18) Uani 1 1 d U
H16D H -0.0013 -0.3763 0.4444 0.081 Uiso 1 1 calc R
C17D C 0.0067(2) -0.2196(7) 0.4115(2) 0.0635(17) Uani 1 1 d U
H17D H -0.0279 -0.1941 0.4260 0.076 Uiso 1 1 calc R
C18D C 0.04161(19) -0.1430(5) 0.3776(2) 0.0488(13) Uani 1 1 d U
H18D H 0.0297 -0.0698 0.3684 0.059 Uiso 1 1 calc R
O5 O 0.1237(3) 0.1046(7) 0.9070(5) 0.154(4) Uani 1 1 d .
C19 C 0.1723(4) 0.1159(8) 0.9191(5) 0.099(3) Uani 1 1 d .
C20 C 0.1957(4) 0.1151(6) 0.9831(4) 0.078(2) Uani 1 1 d .
H20A H 0.2039 0.1914 0.9954 0.117 Uiso 1 1 calc R
H20B H 0.2296 0.0705 0.9842 0.117 Uiso 1 1 calc R
H20C H 0.1683 0.0827 1.0101 0.117 Uiso 1 1 calc R
C21 C 0.2176(6) 0.1422(13) 0.8731(5) 0.145(5) Uani 1 1 d .
H21A H 0.2433 0.0795 0.8705 0.217 Uiso 1 1 calc R
H21B H 0.2376 0.2093 0.8852 0.217 Uiso 1 1 calc R
H21C H 0.2005 0.1546 0.8342 0.217 Uiso 1 1 calc R
Cl1 Cl 0.25744(4) -0.05299(10) 0.51190(7) 0.0419(3) Uani 1 1 d .
O1 O 0.24355(13) -0.1105(3) 0.4565(2) 0.0474(8) Uani 1 1 d .
O2 O 0.29801(13) 0.0343(3) 0.5004(2) 0.0512(9) Uani 1 1 d .
O3 O 0.20692(14) -0.0015(3) 0.5373(2) 0.0508(9) Uani 1 1 d .
O4 O 0.28044(17) -0.1341(3) 0.5543(2) 0.0608(10) Uani 1 1 d .

loop_
_atom_site_aniso_label
_atom_site_aniso_U_11
_atom_site_aniso_U_22
_atom_site_aniso_U_33
_atom_site_aniso_U_23
_atom_site_aniso_U_13
_atom_site_aniso_U_12
Ni 0.0124(2) 0.0211(3) 0.0182(3) -0.0014(2) 0.0004(3) -0.00013(18)
N1A 0.0172(12) 0.0220(13) 0.0205(14) 0.0004(12) -0.0019(11) 0.0037(10)
C2A 0.0158(14) 0.0266(16) 0.0217(17) -0.0030(14) -0.0013(13) 0.0026(12)
N3A 0.0143(13) 0.0241(13) 0.0177(15) 0.0003(12) 0.0014(11) 0.0001(10)
C4A 0.0148(14) 0.0236(16) 0.0223(18) 0.0032(14) 0.0006(14) 0.0017(11)
C5A 0.0162(15) 0.0232(15) 0.0190(16) -0.0017(13) -0.0008(13) 0.0042(12)
C6A 0.0232(15) 0.0305(18) 0.0291(19) -0.0052(16) -0.0053(15) 0.0022(13)
C7A 0.0184(14) 0.0235(15) 0.0233(16) 0.0013(14) -0.0025(14) 0.0041(12)
C8A 0.0244(15) 0.0267(17) 0.030(2) 0.0003(15) -0.0001(15) 0.0018(13)
C9A 0.040(2) 0.0261(18) 0.043(2) -0.0034(17) -0.0025(19) 0.0051(15)
C10A 0.041(2) 0.042(2) 0.035(2) -0.010(2) 0.0050(19) 0.0187(18)
C11A 0.0250(17) 0.045(2) 0.033(2) -0.0004(19) 0.0067(17) 0.0081(16)
C12A 0.0209(15) 0.0353(18) 0.027(2) -0.0020(16) 0.0026(15) 0.0021(13)
C13A 0.0137(14) 0.0250(16) 0.0211(16) 0.0015(14) -0.0002(13) 0.0040(11)
C14A 0.0219(17) 0.0278(17) 0.030(2) 0.0030(16) -0.0013(15) 0.0011(13)
C15A 0.0198(16) 0.039(2) 0.039(2) 0.0032(19) -0.0042(17) 0.0108(15)
C16A 0.0144(14) 0.040(2) 0.030(2) -0.0032(17) -0.0005(14) 0.0008(13)
C17A 0.0225(16) 0.040(2) 0.030(2) 0.0036(17) -0.0009(16) -0.0047(14)
C18A 0.0238(17) 0.0316(18) 0.030(2) 0.0037(16) 0.0009(15) -0.0019(14)
N1B 0.0152(12) 0.0285(14) 0.0253(15) 0.0016(13) 0.0049(12) 0.0035(11)
C2B 0.0178(15) 0.0230(16) 0.0264(18) -0.0007(14) 0.0033(14) 0.0004(12)
N3B 0.0137(12) 0.0273(14) 0.0221(15) -0.0024(13) 0.0010(11) 0.0013(11)
C4B 0.0172(15) 0.0249(16) 0.0195(17) -0.0014(13) 0.0005(14) 0.0009(11)
C5B 0.0199(15) 0.0234(16) 0.0211(17) -0.0036(14) 0.0006(13) 0.0018(12)
C6B 0.0247(16) 0.0289(18) 0.0292(19) 0.0015(16) 0.0061(15) 0.0023(13)
C7B 0.0216(15) 0.0294(17) 0.0202(16) -0.0002(15) 0.0033(14) 0.0032(13)
C8B 0.0239(15) 0.0268(17) 0.0293(19) -0.0024(15) 0.0059(15) 0.0029(13)
C9B 0.041(2) 0.0313(19) 0.034(2) 0.0013(17) 0.0055(18) 0.0112(16)
C10B 0.043(2) 0.044(2) 0.024(2) 0.0070(18) 0.0031(18) 0.0225(18)
C11B 0.0254(17) 0.054(2) 0.029(2) 0.0025(19) -0.0062(17) 0.0144(17)
C12B 0.0227(15) 0.0327(17) 0.029(2) 0.0007(16) 0.0018(15) 0.0017(13)
C13B 0.0157(15) 0.0309(17) 0.0205(16) -0.0006(15) 0.0003(13) 0.0027(12)
C14B 0.0208(16) 0.0323(18) 0.027(2) 0.0005(16) 0.0026(15) 0.0020(14)
C15B 0.0249(18) 0.0330(18) 0.032(2) -0.0004(17) 0.0045(16) 0.0095(15)
C16B 0.0155(14) 0.045(2) 0.0262(19) 0.0088(17) 0.0032(14) 0.0042(14)
C17B 0.0239(17) 0.040(2) 0.033(2) -0.0035(18) 0.0002(16) -0.0053(15)
C18B 0.0201(16) 0.0329(19) 0.039(2) -0.0070(18) 0.0008(16) 0.0020(14)
N1C 0.0227(14) 0.0301(15) 0.0183(16) 0.0010(13) -0.0023(13) 0.0020(12)
C2C 0.0165(14) 0.0216(16) 0.0256(18) 0.0007(14) 0.0011(14) 0.0021(12)
N3C 0.0205(13) 0.0225(13) 0.0183(15) 0.0010(12) -0.0004(12) -0.0002(11)
C4C 0.0165(14) 0.0286(18) 0.0249(18) -0.0053(15) -0.0009(14) -0.0028(13)
C5C 0.0240(16) 0.0344(19) 0.0201(18) -0.0014(16) -0.0010(14) -0.0071(15)
C6C 0.0274(18) 0.057(3) 0.025(2) 0.015(2) -0.0074(15) -0.0005(18)
C7C 0.0281(17) 0.0272(17) 0.0216(17) -0.0058(15) -0.0020(14) -0.0033(14)
C8C 0.0232(16) 0.0255(17) 0.051(3) -0.0028(18) 0.0003(17) -0.0033(13)
C9C 0.0326(19) 0.0278(18) 0.049(3) 0.0039(18) -0.0020(18) 0.0026(14)
C10C 0.038(2) 0.0222(17) 0.041(2) -0.0012(18) 0.0025(18) -0.0007(15)
C11C 0.0340(19) 0.0300(18) 0.032(2) -0.0047(16) 0.0100(16) -0.0097(15)
C12C 0.0253(16) 0.0282(17) 0.0256(18) -0.0058(14) 0.0024(14) -0.0026(13)
C13C 0.0306(19) 0.059(3) 0.0219(18) -0.0035(19) -0.0001(16) -0.0193(19)
C14C 0.054(3) 0.057(3) 0.033(2) -0.016(2) 0.010(2) -0.029(2)
C15C 0.060(3) 0.080(4) 0.039(3) -0.018(3) 0.019(2) -0.046(3)
C16C 0.079(4) 0.107(5) 0.026(2) -0.004(3) 0.008(2) -0.068(4)
C17C 0.037(2) 0.117(5) 0.040(3) 0.024(3) -0.009(2) -0.040(3)
C18C 0.033(2) 0.081(3) 0.037(2) 0.014(2) -0.0111(19) -0.025(2)
N1D 0.0155(13) 0.0385(18) 0.0235(17) -0.0062(14) 0.0009(13) -0.0012(11)
C2D 0.0191(14) 0.0260(16) 0.0198(17) -0.0032(14) -0.0007(14) 0.0065(13)
N3D 0.0155(13) 0.0253(14) 0.0234(16) -0.0010(13) 0.0000(12) 0.0011(11)
C4D 0.0178(14) 0.0238(16) 0.0219(17) 0.0063(14) 0.0012(13) -0.0004(12)
C5D 0.0176(15) 0.038(2) 0.0183(17) -0.0014(16) -0.0006(13) -0.0058(14)
C6D 0.032(2) 0.059(3) 0.028(2) -0.013(2) 0.0074(18) -0.0004(18)
C7D 0.0225(15) 0.0221(16) 0.0227(17) 0.0056(15) -0.0019(14) -0.0002(13)
C8D 0.0229(15) 0.0250(16) 0.035(2) -0.0001(16) -0.0012(16) 0.0016(12)
C9D 0.0294(18) 0.0279(17) 0.047(3) -0.0037(18) 0.0004(18) 0.0053(14)
C10D 0.045(2) 0.0208(16) 0.034(2) -0.0028(16) -0.0032(18) 0.0012(15)
C11D 0.0302(18) 0.0252(17) 0.0318(19) 0.0016(16) -0.0092(17) -0.0065(13)
C12D 0.0268(16) 0.0292(17) 0.0226(19) 0.0021(14) -0.0041(14) -0.0006(13)
C13D 0.0307(19) 0.056(3) 0.0198(18) -0.0038(18) -0.0001(15) -0.0204(19)
C14D 0.048(2) 0.054(3) 0.037(2) 0.014(2) -0.013(2) -0.023(2)
C15D 0.064(3) 0.088(4) 0.037(3) 0.020(3) -0.017(2) -0.040(3)
C16D 0.069(3) 0.104(4) 0.031(2) 0.010(3) -0.010(2) -0.054(3)
C17D 0.041(2) 0.120(5) 0.030(2) -0.021(3) 0.008(2) -0.038(3)
C18D 0.0282(19) 0.080(3) 0.038(2) -0.021(2) 0.0059(19) -0.022(2)
O5 0.084(4) 0.163(7) 0.215(10) 0.034(8) -0.056(6) -0.017(5)
C19 0.077(5) 0.108(6) 0.111(7) 0.061(6) -0.024(5) -0.022(4)
C20 0.096(5) 0.064(4) 0.074(4) 0.009(4) 0.016(4) -0.014(4)
C21 0.188(12) 0.178(13) 0.068(6) 0.051(7) -0.008(7) -0.066(11)
Cl1 0.0261(4) 0.0481(6) 0.0515(6) -0.0032(5) -0.0037(5) -0.0063(4)
O1 0.0421(16) 0.0434(17) 0.057(2) -0.0100(17) 0.0007(16) -0.0148(14)
O2 0.0335(15) 0.0455(18) 0.074(3) -0.0096(19) -0.0016(17) -0.0102(13)
O3 0.0274(15) 0.068(2) 0.057(2) -0.0016(19) 0.0052(16) -0.0016(14)
O4 0.054(2) 0.057(2) 0.071(3) 0.009(2) -0.023(2) -0.0003(17)

loop_
_atom_type_symbol
_atom_type_description
_atom_type_scat_dispersion_real
_atom_type_scat_dispersion_imag
_atom_type_scat_source
C C 0.0181 0.0091 'International Tables Vol C Tables 4.2.6.8 and 6.1.1.4'
H H 0.0000 0.0000 'International Tables Vol C Tables 4.2.6.8 and 6.1.1.4'
N N 0.0311 0.0180 'International Tables Vol C Tables 4.2.6.8 and 6.1.1.4'
O O 0.0492 0.0322 'International Tables Vol C Tables 4.2.6.8 and 6.1.1.4'
Cl Cl 0.3639 0.7018 'International Tables Vol C Tables 4.2.6.8 and 6.1.1.4'
Ni Ni -3.0029 0.5091 'International Tables Vol C Tables 4.2.6.8 and 6.1.1.4'

loop_
_geom_angle_atom_site_label_1
_geom_angle_atom_site_label_2
_geom_angle_atom_site_label_3
_geom_angle
N3C Ni N3B 90.29(12)
N3C Ni N3D 87.91(15)
N3B Ni N3D 177.44(14)
N3C Ni N3A 178.34(14)
N3B Ni N3A 90.85(14)
N3D Ni N3A 90.99(12)
C2A N1A C5A 107.8(3)
C2A N1A C6A 125.3(3)
C5A N1A C6A 127.0(3)
N1A C2A N3A 111.2(3)
N1A C2A H2A 124.4
N3A C2A H2A 124.4
C2A N3A C4A 106.4(3)
C2A N3A Ni 121.3(2)
C4A N3A Ni 128.4(3)
C5A C4A N3A 108.8(3)
C5A C4A C7A 129.3(3)
N3A C4A C7A 121.8(3)
C4A C5A N1A 105.9(3)
C4A C5A C13A 131.3(3)
N1A C5A C13A 122.9(3)
N1A C6A H6A1 109.5
N1A C6A H6A2 109.5
H6A1 C6A H6A2 109.5
N1A C6A H6A3 109.5
H6A1 C6A H6A3 109.5
H6A2 C6A H6A3 109.5
C8A C7A C12A 118.8(3)
C8A C7A C4A 120.5(3)
C12A C7A C4A 120.6(3)
C7A C8A C9A 121.0(4)
C7A C8A H8A 119.5
C9A C8A H8A 119.5
C10A C9A C8A 119.7(4)
C10A C9A H9A 120.2
C8A C9A H9A 120.2
C9A C10A C11A 120.5(4)
C9A C10A H10A 119.8
C11A C10A H10A 119.8
C12A C11A C10A 119.6(4)
C12A C11A H11A 120.2
C10A C11A H11A 120.2
C11A C12A C7A 120.4(4)
C11A C12A H12A 119.8
C7A C12A H12A 119.8
C18A C13A C14A 118.9(3)
C18A C13A C5A 121.5(3)
C14A C13A C5A 119.5(3)
C15A C14A C13A 120.0(3)
C15A C14A H14A 120.0
C13A C14A H14A 120.0
C16A C15A C14A 120.2(4)
C16A C15A H15A 119.9
C14A C15A H15A 119.9
C15A C16A C17A 120.5(3)
C15A C16A H16A 119.8
C17A C16A H16A 119.8
C18A C17A C16A 119.7(4)
C18A C17A H17A 120.2
C16A C17A H17A 120.2
C17A C18A C13A 120.7(4)
C17A C18A H18A 119.6
C13A C18A H18A 119.6
C2B N1B C5B 107.8(3)
C2B N1B C6B 124.5(3)
C5B N1B C6B 127.7(3)
N3B C2B N1B 110.8(3)
N3B C2B H2B 124.6
N1B C2B H2B 124.6
C2B N3B C4B 106.4(3)
C2B N3B Ni 121.8(2)
C4B N3B Ni 129.5(3)
C5B C4B N3B 108.0(3)
C5B C4B C7B 128.7(3)
N3B C4B C7B 123.2(3)
N1B C5B C4B 107.0(3)
N1B C5B C13B 124.1(3)
C4B C5B C13B 128.8(3)
N1B C6B H6B1 109.5
N1B C6B H6B2 109.5
H6B1 C6B H6B2 109.5
N1B C6B H6B3 109.5
H6B1 C6B H6B3 109.5
H6B2 C6B H6B3 109.5
C12B C7B C8B 119.0(3)
C12B C7B C4B 120.6(3)
C8B C7B C4B 120.4(3)
C9B C8B C7B 120.7(4)
C9B C8B H8B 119.7
C7B C8B H8B 119.7
C8B C9B C10B 119.7(4)
C8B C9B H9B 120.1
C10B C9B H9B 120.1
C11B C10B C9B 120.1(4)
C11B C10B H10B 119.9
C9B C10B H10B 119.9
C10B C11B C12B 120.2(4)
C10B C11B H11B 119.9
C12B C11B H11B 119.9
C7B C12B C11B 120.2(4)
C7B C12B H12B 119.9
C11B C12B H12B 119.9
C18B C13B C14B 119.8(3)
C18B C13B C5B 121.2(3)
C14B C13B C5B 119.0(3)
C15B C14B C13B 119.3(3)
C15B C14B H14B 120.4
C13B C14B H14B 120.4
C16B C15B C14B 120.6(4)
C16B C15B H15B 119.7
C14B C15B H15B 119.7
C17B C16B C15B 120.5(3)
C17B C16B H16B 119.7
C15B C16B H16B 119.7
C16B C17B C18B 120.0(4)
C16B C17B H17B 120.0
C18B C17B H17B 120.0
C13B C18B C17B 119.8(4)
C13B C18B H18B 120.1
C17B C18B H18B 120.1
C2C N1C C5C 108.2(3)
C2C N1C C6C 123.9(3)
C5C N1C C6C 127.9(3)
N3C C2C N1C 110.4(3)
N3C C2C H2C 124.8
N1C C2C H2C 124.8
C2C N3C C4C 107.0(3)
C2C N3C Ni 121.3(2)
C4C N3C Ni 131.5(3)
C5C C4C N3C 108.2(3)
C5C C4C C7C 128.3(3)
N3C C4C C7C 123.5(3)
C4C C5C N1C 106.3(3)
C4C C5C C13C 129.7(4)
N1C C5C C13C 123.9(4)
N1C C6C H6C1 109.5
N1C C6C H6C2 109.5
H6C1 C6C H6C2 109.5
N1C C6C H6C3 109.5
H6C1 C6C H6C3 109.5
H6C2 C6C H6C3 109.5
C8C C7C C12C 118.6(4)
C8C C7C C4C 120.1(3)
C12C C7C C4C 121.3(3)
C9C C8C C7C 120.5(4)
C9C C8C H8C 119.7
C7C C8C H8C 119.7
C8C C9C C10C 120.1(4)
C8C C9C H9C 119.9
C10C C9C H9C 119.9
C11C C10C C9C 120.1(4)
C11C C10C H10C 120.0
C9C C10C H10C 120.0
C10C C11C C12C 119.8(4)
C10C C11C H11C 120.1
C12C C11C H11C 120.1
C11C C12C C7C 120.8(4)
C11C C12C H12C 119.6
C7C C12C H12C 119.6
C18C C13C C14C 121.9(4)
C18C C13C C5C 120.5(5)
C14C C13C C5C 117.6(4)
C15C C14C C13C 119.4(6)
C15C C14C H14C 120.3
C13C C14C H14C 120.3
C16C C15C C14C 118.8(6)
C16C C15C H15C 120.6
C14C C15C H15C 120.6
C17C C16C C15C 122.7(5)
C17C C16C H16C 118.6
C15C C16C H16C 118.6
C16C C17C C18C 119.6(6)
C16C C17C H17C 120.2
C18C C17C H17C 120.2
C13C C18C C17C 117.5(6)
C13C C18C H18C 121.3
C17C C18C H18C 121.3
C2D N1D C5D 108.3(3)
C2D N1D C6D 123.6(3)
C5D N1D C6D 127.9(3)
N1D C2D N3D 111.0(3)
N1D C2D H2D 124.5
N3D C2D H2D 124.5
C2D N3D C4D 106.3(3)
C2D N3D Ni 121.7(3)
C4D N3D Ni 132.0(3)
C5D C4D N3D 108.3(3)
C5D C4D C7D 128.1(3)
N3D C4D C7D 123.6(3)
C4D C5D N1D 106.1(3)
C4D C5D C13D 130.9(4)
N1D C5D C13D 122.8(3)
N1D C6D H6D1 109.5
N1D C6D H6D2 109.5
H6D1 C6D H6D2 109.5
N1D C6D H6D3 109.5
H6D1 C6D H6D3 109.5
H6D2 C6D H6D3 109.5
C12D C7D C8D 119.2(3)
C12D C7D C4D 120.9(3)
C8D C7D C4D 119.9(3)
C9D C8D C7D 120.8(3)
C9D C8D H8D 119.6
C7D C8D H8D 119.6
C8D C9D C10D 119.6(4)
C8D C9D H9D 120.2
C10D C9D H9D 120.2
C11D C10D C9D 119.6(4)
C11D C10D H10D 120.2
C9D C10D H10D 120.2
C10D C11D C12D 120.4(3)
C10D C11D H11D 119.8
C12D C11D H11D 119.8
C11D C12D C7D 120.4(3)
C11D C12D H12D 119.8
C7D C12D H12D 119.8
C18D C13D C14D 120.5(5)
C18D C13D C5D 120.7(5)
C14D C13D C5D 118.8(4)
C15D C14D C13D 120.9(6)
C15D C14D H14D 119.6
C13D C14D H14D 119.6
C16D C15D C14D 119.0(7)
C16D C15D H15D 120.5
C14D C15D H15D 120.5
C17D C16D C15D 120.6(5)
C17D C16D H16D 119.7
C15D C16D H16D 119.7
C16D C17D C18D 121.9(6)
C16D C17D H17D 119.1
C18D C17D H17D 119.1
C13D C18D C17D 117.1(6)
C13D C18D H18D 121.5
C17D C18D H18D 121.5
O5 C19 C21 123.9(11)
O5 C19 C20 124.3(10)
C21 C19 C20 111.6(7)
C19 C20 H20A 109.5
C19 C20 H20B 109.5
H20A C20 H20B 109.5
C19 C20 H20C 109.5
H20A C20 H20C 109.5
H20B C20 H20C 109.5
C19 C21 H21A 109.5
C19 C21 H21B 109.5
H21A C21 H21B 109.5
C19 C21 H21C 109.5
H21A C21 H21C 109.5
H21B C21 H21C 109.5
O2 Cl1 O1 110.0(2)
O2 Cl1 O4 109.6(2)
O1 Cl1 O4 109.1(2)
O2 Cl1 O3 108.8(2)
O1 Cl1 O3 109.6(2)
O4 Cl1 O3 109.6(3)

loop_
_geom_bond_atom_site_label_1
_geom_bond_atom_site_label_2
_geom_bond_distance
Ni N3C 1.896(3)
Ni N3B 1.896(3)
Ni N3D 1.899(3)
Ni N3A 1.901(3)
N1A C2A 1.327(5)
N1A C5A 1.403(4)
N1A C6A 1.474(5)
C2A N3A 1.335(5)
C2A H2A 0.9300
N3A C4A 1.390(4)
C4A C5A 1.365(5)
C4A C7A 1.472(5)
C5A C13A 1.482(4)
C6A H6A1 0.9600
C6A H6A2 0.9600
C6A H6A3 0.9600
C7A C8A 1.391(5)
C7A C12A 1.404(5)
C8A C9A 1.393(6)
C8A H8A 0.9300
C9A C10A 1.384(7)
C9A H9A 0.9300
C10A C11A 1.396(7)
C10A H10A 0.9300
C11A C12A 1.395(6)
C11A H11A 0.9300
C12A H12A 0.9300
C13A C18A 1.395(5)
C13A C14A 1.405(5)
C14A C15A 1.394(5)
C14A H14A 0.9300
C15A C16A 1.376(6)
C15A H15A 0.9300
C16A C17A 1.391(6)
C16A H16A 0.9300
C17A C18A 1.387(5)
C17A H17A 0.9300
C18A H18A 0.9300
N1B C2B 1.348(4)
N1B C5B 1.370(5)
N1B C6B 1.473(5)
C2B N3B 1.332(5)
C2B H2B 0.9300
N3B C4B 1.396(4)
C4B C5B 1.374(5)
C4B C7B 1.473(5)
C5B C13B 1.487(4)
C6B H6B1 0.9600
C6B H6B2 0.9600
C6B H6B3 0.9600
C7B C12B 1.393(5)
C7B C8B 1.399(5)
C8B C9B 1.386(6)
C8B H8B 0.9300
C9B C10B 1.396(6)
C9B H9B 0.9300
C10B C11B 1.377(7)
C10B H10B 0.9300
C11B C12B 1.399(6)
C11B H11B 0.9300
C12B H12B 0.9300
C13B C18B 1.384(5)
C13B C14B 1.408(5)
C14B C15B 1.398(5)
C14B H14B 0.9300
C15B C16B 1.377(6)
C15B H15B 0.9300
C16B C17B 1.373(6)
C16B H16B 0.9300
C17B C18B 1.415(5)
C17B H17B 0.9300
C18B H18B 0.9300
N1C C2C 1.342(5)
N1C C5C 1.385(5)
N1C C6C 1.469(5)
C2C N3C 1.338(5)
C2C H2C 0.9300
N3C C4C 1.387(5)
C4C C5C 1.381(5)
C4C C7C 1.461(5)
C5C C13C 1.481(5)
C6C H6C1 0.9600
C6C H6C2 0.9600
C6C H6C3 0.9600
C7C C8C 1.393(5)
C7C C12C 1.397(5)
C8C C9C 1.382(6)
C8C H8C 0.9300
C9C C10C 1.398(6)
C9C H9C 0.9300
C10C C11C 1.372(6)
C10C H10C 0.9300
C11C C12C 1.395(6)
C11C H11C 0.9300
C12C H12C 0.9300
C13C C18C 1.394(7)
C13C C14C 1.414(8)
C14C C15C 1.396(7)
C14C H14C 0.9300
C15C C16C 1.383(10)
C15C H15C 0.9300
C16C C17C 1.381(12)
C16C H16C 0.9300
C17C C18C 1.432(7)
C17C H17C 0.9300
C18C H18C 0.9300
N1D C2D 1.327(5)
N1D C5D 1.387(5)
N1D C6D 1.464(5)
C2D N3D 1.332(5)
C2D H2D 0.9300
N3D C4D 1.397(4)
C4D C5D 1.369(5)
C4D C7D 1.473(5)
C5D C13D 1.482(5)
C6D H6D1 0.9600
C6D H6D2 0.9600
C6D H6D3 0.9600
C7D C12D 1.389(5)
C7D C8D 1.397(5)
C8D C9D 1.384(6)
C8D H8D 0.9300
C9D C10D 1.407(6)
C9D H9D 0.9300
C10D C11D 1.384(6)
C10D H10D 0.9300
C11D C12D 1.389(6)
C11D H11D 0.9300
C12D H12D 0.9300
C13D C18D 1.390(7)
C13D C14D 1.406(7)
C14D C15D 1.392(7)
C14D H14D 0.9300
C15D C16D 1.391(11)
C15D H15D 0.9300
C16D C17D 1.361(11)
C16D H16D 0.9300
C17D C18D 1.433(8)
C17D H17D 0.9300
C18D H18D 0.9300
O5 C19 1.191(10)
C19 C21 1.511(14)
C19 C20 1.516(12)
C20 H20A 0.9600
C20 H20B 0.9600
C20 H20C 0.9600
C21 H21A 0.9600
C21 H21B 0.9600
C21 H21C 0.9600
Cl1 O2 1.430(3)
Cl1 O1 1.437(4)
Cl1 O4 1.445(4)
Cl1 O3 1.455(4)

loop_
_platon_squeeze_void_nr
_platon_squeeze_void_average_x
_platon_squeeze_void_average_y
_platon_squeeze_void_average_z
_platon_squeeze_void_volume
_platon_squeeze_void_count_electrons
_platon_squeeze_void_content
1 0.693 0.154 0.429 140 61 ' '
2 0.307 -0.154 0.929 140 61 ' '
3 0.942 0.017 0.296 7 2 ' '
4 0.193 0.346 0.429 140 61 ' '
5 0.442 0.483 0.296 7 2 ' '
6 0.807 0.654 0.929 140 61 ' '
7 0.558 0.517 0.796 7 2 ' '
8 0.058 0.983 0.796 7 2 ' '
